data_7708758
loop_
_publ_author_name
'Prakasham, A. P.'
'Ta, Sabyasachi'
'Dey, Shreyata'
'Ghosh, Prasenjit'

_publ_section_title
;
 One pot tandem dual C&#xE001;C and C&#xE001;O bond reductions in the
 \b-alkylation of secondary alcohols with primary alcohols by ruthenium
 complexes of amido and picolyl functionalized N-heterocyclic carbenes.
;
_journal_issue 43
_journal_name_full 'Dalton transactions (Cambridge, England : 2003)'
_journal_page_first 15640
_journal_page_last 15654
_journal_paper_doi 10.1039/d1dt02849a
_journal_volume 50
_journal_year 2021
_chemical_formula_moiety 'C32 H38 Cl N3 O Ru'
_chemical_formula_sum 'C32 H38 Cl N3 O Ru'
_chemical_formula_weight 617.17
_space_group_crystal_system monoclinic
_space_group_IT_number 14
_space_group_name_Hall '-P 2yn'
_space_group_name_H-M_alt 'P 1 21/n 1'
_atom_sites_solution_hydrogens geom
_atom_sites_solution_primary dual
_audit_creation_date 2017-02-21
_audit_creation_method
;
Olex2 1.2-ac3
(compiled 2016.08.26 svn.r3337 for Rigaku Oxford Diffraction, GUI svn.r5221)
;
_audit_update_record
;
2018-12-25 deposited with the CCDC.	2021-09-28 downloaded from the CCDC.
;
_cell_angle_alpha 90
_cell_angle_beta 93.623(5)
_cell_angle_gamma 90
_cell_formula_units_Z 4
_cell_length_a 9.0361(6)
_cell_length_b 30.505(2)
_cell_length_c 10.5031(6)
_cell_measurement_reflns_used 5517
_cell_measurement_temperature 150(2)
_cell_measurement_theta_max 29.2990
_cell_measurement_theta_min 2.0430
_cell_volume 2889.4(3)
_computing_cell_refinement 'CrysAlisPro 1.171.38.43 (Rigaku OD, 2015)'
_computing_data_collection 'CrysAlisPro 1.171.38.43 (Rigaku OD, 2015)'
_computing_data_reduction 'CrysAlisPro 1.171.38.43 (Rigaku OD, 2015)'
_computing_molecular_graphics 'Olex2 (Dolomanov et al., 2009)'
_computing_publication_material 'Olex2 (Dolomanov et al., 2009)'
_computing_structure_refinement 'ShelXL (Sheldrick, 2015)'
_computing_structure_solution 'ShelXT (Sheldrick, 2015)'
_diffrn_ambient_temperature 150(2)
_diffrn_detector 'CCD plate'
_diffrn_measured_fraction_theta_full 0.995
_diffrn_measured_fraction_theta_max 0.995
_diffrn_measurement_details
;
List of Runs (angles in degrees, time in seconds):

  # Type    Start    End  Width  t~exp~   \w     \q     \k     \f   Frames
#--------------------------------------------------------------------------
  1  \w    -63.00  70.00   0.50   16.00    --  -20.00   0.00  36.00  266
  2  \w    -71.00  19.00   0.50   16.00    --  -20.00 -72.00-108.00  180
  3  \w    -49.00  -6.50   0.50   16.00    --  -20.00 -72.00-180.00   85
;
_diffrn_measurement_device 'abstract diffractometer'
_diffrn_measurement_device_type 'dtrek-CrysAlisPro-abstract goniometer imported rigaku-d*trek images'
_diffrn_measurement_method '\w scans'
_diffrn_orient_matrix_type 'CrysAlisPro convention (1999,Acta A55,543-557)'
_diffrn_orient_matrix_UB_11 -0.0093416000
_diffrn_orient_matrix_UB_12 -0.0027351000
_diffrn_orient_matrix_UB_13 0.0660643000
_diffrn_orient_matrix_UB_21 0.0096220000
_diffrn_orient_matrix_UB_22 0.0228693000
_diffrn_orient_matrix_UB_23 0.0095210000
_diffrn_orient_matrix_UB_31 -0.0775029000
_diffrn_orient_matrix_UB_32 0.0031648000
_diffrn_orient_matrix_UB_33 -0.0112012000
_diffrn_radiation_monochromator graphite
_diffrn_radiation_probe x-ray
_diffrn_radiation_type MoK\a
_diffrn_radiation_wavelength 0.71073
_diffrn_reflns_av_R_equivalents 0.0893
_diffrn_reflns_av_unetI/netI 0.1034
_diffrn_reflns_Laue_measured_fraction_full 0.995
_diffrn_reflns_Laue_measured_fraction_max 0.995
_diffrn_reflns_limit_h_max 10
_diffrn_reflns_limit_h_min -9
_diffrn_reflns_limit_k_max 36
_diffrn_reflns_limit_k_min -36
_diffrn_reflns_limit_l_max 12
_diffrn_reflns_limit_l_min -10
_diffrn_reflns_number 14340
_diffrn_reflns_point_group_measured_fraction_full 0.995
_diffrn_reflns_point_group_measured_fraction_max 0.995
_diffrn_reflns_theta_full 25.000
_diffrn_reflns_theta_max 25.000
_diffrn_reflns_theta_min 2.054
_diffrn_source 'fine-focus sealed X-ray tube'
_diffrn_source_type 'Enhance (Mo) X-ray Source'
_exptl_absorpt_coefficient_mu 0.665
_exptl_absorpt_correction_T_max 1.00000
_exptl_absorpt_correction_T_min 0.75168
_exptl_absorpt_correction_type multi-scan
_exptl_absorpt_process_details
;
CrysAlisPro 1.171.38.43 (Rigaku Oxford Diffraction, 2015)
Empirical absorption correction using spherical harmonics,
 implemented in SCALE3 ABSPACK scaling algorithm.
;
_exptl_crystal_colour red
_exptl_crystal_colour_primary red
_exptl_crystal_density_diffrn 1.419
_exptl_crystal_description Prism
_exptl_crystal_F_000 1280
_exptl_crystal_size_max 0.112
_exptl_crystal_size_mid 0.072
_exptl_crystal_size_min 0.04
_refine_diff_density_max 1.101
_refine_diff_density_min -0.771
_refine_diff_density_rms 0.155
_refine_ls_extinction_method none
_refine_ls_goodness_of_fit_ref 1.061
_refine_ls_hydrogen_treatment constr
_refine_ls_matrix_type full
_refine_ls_number_parameters 351
_refine_ls_number_reflns 5067
_refine_ls_number_restraints 0
_refine_ls_restrained_S_all 1.061
_refine_ls_R_factor_all 0.0952
_refine_ls_R_factor_gt 0.0617
_refine_ls_shift/su_max 0.002
_refine_ls_shift/su_mean 0.000
_refine_ls_structure_factor_coef Fsqd
_refine_ls_weighting_details 'w=1/[\s^2^(Fo^2^)+(0.0600P)^2^+0.3310P] where P=(Fo^2^+2Fc^2^)/3'
_refine_ls_weighting_scheme calc
_refine_ls_wR_factor_gt 0.1314
_refine_ls_wR_factor_ref 0.1500
_reflns_Friedel_coverage 0.000
_reflns_number_gt 3630
_reflns_number_total 5067
_reflns_threshold_expression 'I > 2\s(I)'
_cod_data_source_file d1dt02849a2.cif
_cod_data_source_block pg-app-8-98_mo
_cod_database_code 7708758
_chemical_oxdiff_formula 'C32 H38 Cl1 N3 O1 Ru1'
_shelx_space_group_comment
;
The symmetry employed for this shelxl refinement is uniquely defined
by the following loop, which should always be used as a source of
symmetry information in preference to the above space-group names.
They are only intended as comments.
;
_reflns_odcompleteness_completeness 89.23
_reflns_odcompleteness_iscentric 1
_reflns_odcompleteness_theta 31.02
_olex2_refinement_description
;
1. Fixed Uiso
 At 1.2 times of:
  All C(H) groups, All C(H,H) groups
 At 1.5 times of:
  All C(H,H,H) groups
2.a Ternary CH refined with riding coordinates:
 C30(H30)
2.b Secondary CH2 refined with riding coordinates:
 C13(H13A,H13B)
2.c Aromatic/amide H refined with riding coordinates:
 C3(H3), C2(H2), C6(H6), C26(H26), C8(H8), C17(H17), C25(H25), C18(H18),
 C28(H28), C29(H29), C19(H19)
2.d Idealised Me refined as rotating group:
 C22(H22A,H22B,H22C), C10(H10A,H10B,H10C), C11(H11A,H11B,H11C), C12(H12A,H12B,
 H12C), C21(H21A,H21B,H21C), C23(H23A,H23B,H23C), C32(H32A,H32B,H32C), C31(H31A,
 H31B,H31C)
;
_shelx_shelxl_version_number 2014/7
_olex2_submission_special_instructions 'No special instructions were received'
_oxdiff_exptl_absorpt_empirical_details
;
Empirical correction (ABSPACK) includes:
- Absorption correction using spherical harmonics
- Frame scaling
- Detector area scaling
;
_oxdiff_exptl_absorpt_empirical_full_max 1.390
_oxdiff_exptl_absorpt_empirical_full_min 0.889

loop_
_space_group_symop_operation_xyz
'x, y, z'
'-x+1/2, y+1/2, -z+1/2'
'-x, -y, -z'
'x-1/2, -y-1/2, z-1/2'

loop_
_atom_site_label
_atom_site_type_symbol
_atom_site_fract_x
_atom_site_fract_y
_atom_site_fract_z
_atom_site_U_iso_or_equiv
_atom_site_adp_type
_atom_site_occupancy
_atom_site_site_symmetry_order
_atom_site_calc_flag
_atom_site_refinement_flags_posn
_atom_site_refinement_flags_adp
_atom_site_refinement_flags_occupancy
_atom_site_disorder_assembly
_atom_site_disorder_group
Ru1 Ru 0.45173(5) 0.63175(2) 0.66953(4) 0.02496(18) Uani 1 1 d . . . . .
Cl1 Cl 0.49652(15) 0.68470(5) 0.84045(13) 0.0331(4) Uani 1 1 d . . . . .
O1 O 0.0067(4) 0.66692(13) 0.7651(4) 0.0377(10) Uani 1 1 d . . . . .
N1 N 0.4631(4) 0.70694(14) 0.4581(4) 0.0233(10) Uani 1 1 d . . . . .
N2 N 0.2847(4) 0.71406(14) 0.5810(4) 0.0238(10) Uani 1 1 d . . . . .
N3 N 0.2212(5) 0.63312(14) 0.7102(4) 0.0259(11) Uani 1 1 d . . . . .
C5 C 0.7322(6) 0.70805(19) 0.4649(5) 0.0275(13) Uani 1 1 d . . . . .
C9 C 0.5935(6) 0.67750(17) 0.2777(5) 0.0244(13) Uani 1 1 d . . . . .
C3 C 0.3890(6) 0.74527(19) 0.4209(6) 0.0292(14) Uani 1 1 d . . . . .
H3 H 0.4120 0.7643 0.3557 0.035 Uiso 1 1 calc R . . . .
C22 C 0.0356(6) 0.5932(2) 0.5149(6) 0.0409(16) Uani 1 1 d . . . . .
H22A H -0.0126 0.5730 0.4558 0.061 Uiso 1 1 calc GR . . . .
H22B H 0.1279 0.6025 0.4832 0.061 Uiso 1 1 calc GR . . . .
H22C H -0.0271 0.6182 0.5246 0.061 Uiso 1 1 calc GR . . . .
C4 C 0.5979(5) 0.69606(17) 0.3992(5) 0.0237(12) Uani 1 1 d . . . . .
C2 C 0.2786(6) 0.74907(18) 0.4981(5) 0.0273(13) Uani 1 1 d . . . . .
H2 H 0.2091 0.7716 0.4963 0.033 Uiso 1 1 calc R . . . .
C6 C 0.8629(6) 0.6983(2) 0.4056(6) 0.0371(15) Uani 1 1 d . . . . .
H6 H 0.9533 0.7055 0.4477 0.044 Uiso 1 1 calc R . . . .
C14 C 0.1345(6) 0.66777(19) 0.7246(5) 0.0264(13) Uani 1 1 d . . . . .
C10 C 0.4484(6) 0.6680(2) 0.2005(5) 0.0396(16) Uani 1 1 d . . . . .
H10A H 0.3665 0.6736 0.2522 0.059 Uiso 1 1 calc GR . . . .
H10B H 0.4466 0.6379 0.1741 0.059 Uiso 1 1 calc GR . . . .
H10C H 0.4407 0.6866 0.1266 0.059 Uiso 1 1 calc GR . . . .
C26 C 0.6297(6) 0.60783(19) 0.5524(6) 0.0329(14) Uani 1 1 d . . . . .
H26 H 0.6737 0.6224 0.4868 0.039 Uiso 1 1 calc R . . . .
C16 C 0.0641(6) 0.57159(19) 0.6394(6) 0.0337(14) Uani 1 1 d . . . . .
C8 C 0.7280(6) 0.66845(19) 0.2252(5) 0.0340(15) Uani 1 1 d . . . . .
H8 H 0.7269 0.6551 0.1455 0.041 Uiso 1 1 calc R . . . .
C1 C 0.4003(5) 0.68695(18) 0.5580(5) 0.0227(12) Uani 1 1 d . . . . .
C27 C 0.5039(6) 0.58058(18) 0.5216(6) 0.0317(14) Uani 1 1 d . . . . .
C7 C 0.8634(6) 0.6786(2) 0.2878(6) 0.0379(16) Uani 1 1 d . . . . .
C13 C 0.1922(5) 0.71224(18) 0.6900(5) 0.0282(13) Uani 1 1 d . . . . .
H13A H 0.1080 0.7315 0.6727 0.034 Uiso 1 1 calc R . . . .
H13B H 0.2491 0.7239 0.7638 0.034 Uiso 1 1 calc R . . . .
C17 C 0.0036(7) 0.5310(2) 0.6652(7) 0.0497(18) Uani 1 1 d . . . . .
H17 H -0.0552 0.5170 0.6017 0.060 Uiso 1 1 calc R . . . .
C25 C 0.6893(7) 0.6134(2) 0.6778(6) 0.0411(16) Uani 1 1 d . . . . .
H25 H 0.7688 0.6323 0.6942 0.049 Uiso 1 1 calc R . . . .
C30 C 0.4511(8) 0.5721(2) 0.3841(6) 0.0438(17) Uani 1 1 d . . . . .
H30 H 0.4097 0.5992 0.3471 0.053 Uiso 1 1 calc R . . . .
C11 C 0.7361(7) 0.7309(2) 0.5906(6) 0.0434(17) Uani 1 1 d . . . . .
H11A H 0.6975 0.7601 0.5791 0.065 Uiso 1 1 calc GR . . . .
H11B H 0.8366 0.7324 0.6260 0.065 Uiso 1 1 calc GR . . . .
H11C H 0.6769 0.7150 0.6477 0.065 Uiso 1 1 calc GR . . . .
C15 C 0.1494(6) 0.59225(19) 0.7380(5) 0.0309(14) Uani 1 1 d . . . . .
C18 C 0.0278(10) 0.5110(3) 0.7812(8) 0.075(3) Uani 1 1 d . . . . .
H18 H -0.0097 0.4830 0.7940 0.090 Uiso 1 1 calc R . . . .
C12 C 1.0071(7) 0.6693(2) 0.2270(7) 0.054(2) Uani 1 1 d . . . . .
H12A H 1.0846 0.6870 0.2668 0.082 Uiso 1 1 calc GR . . . .
H12B H 0.9960 0.6760 0.1377 0.082 Uiso 1 1 calc GR . . . .
H12C H 1.0320 0.6389 0.2380 0.082 Uiso 1 1 calc GR . . . .
C28 C 0.4371(7) 0.56190(19) 0.6259(6) 0.0402(16) Uani 1 1 d . . . . .
H28 H 0.3480 0.5469 0.6120 0.048 Uiso 1 1 calc R . . . .
C20 C 0.1674(8) 0.5737(2) 0.8605(6) 0.0500(18) Uani 1 1 d . . . . .
C24 C 0.6288(9) 0.5901(2) 0.7806(6) 0.053(2) Uani 1 1 d . . . . .
C21 C 0.2433(8) 0.5989(2) 0.9697(6) 0.062(2) Uani 1 1 d . . . . .
H21A H 0.3259 0.6148 0.9397 0.093 Uiso 1 1 calc GR . . . .
H21B H 0.2779 0.5789 1.0355 0.093 Uiso 1 1 calc GR . . . .
H21C H 0.1743 0.6191 1.0034 0.093 Uiso 1 1 calc GR . . . .
C29 C 0.5032(9) 0.5654(2) 0.7539(6) 0.0491(19) Uani 1 1 d . . . . .
H29 H 0.4602 0.5507 0.8198 0.059 Uiso 1 1 calc R . . . .
C23 C 0.7060(12) 0.5950(3) 0.9144(7) 0.102(4) Uani 1 1 d . . . . .
H23A H 0.7014 0.6251 0.9409 0.153 Uiso 1 1 calc GR . . . .
H23B H 0.8078 0.5862 0.9124 0.153 Uiso 1 1 calc GR . . . .
H23C H 0.6570 0.5769 0.9734 0.153 Uiso 1 1 calc GR . . . .
C19 C 0.1081(10) 0.5322(2) 0.8796(8) 0.077(3) Uani 1 1 d . . . . .
H19 H 0.1225 0.5186 0.9588 0.093 Uiso 1 1 calc R . . . .
C32 C 0.3361(11) 0.5378(4) 0.3747(10) 0.111(4) Uani 1 1 d . . . . .
H32A H 0.3696 0.5127 0.4233 0.167 Uiso 1 1 calc GR . . . .
H32B H 0.3170 0.5296 0.2870 0.167 Uiso 1 1 calc GR . . . .
H32C H 0.2467 0.5489 0.4077 0.167 Uiso 1 1 calc GR . . . .
C31 C 0.5815(11) 0.5578(3) 0.3084(9) 0.101(3) Uani 1 1 d . . . . .
H31A H 0.6555 0.5804 0.3120 0.152 Uiso 1 1 calc GR . . . .
H31B H 0.5476 0.5527 0.2212 0.152 Uiso 1 1 calc GR . . . .
H31C H 0.6234 0.5313 0.3444 0.152 Uiso 1 1 calc GR . . . .

loop_
_atom_site_aniso_label
_atom_site_aniso_U_11
_atom_site_aniso_U_22
_atom_site_aniso_U_33
_atom_site_aniso_U_23
_atom_site_aniso_U_13
_atom_site_aniso_U_12
Ru1 0.0292(3) 0.0273(3) 0.0191(3) -0.0008(2) 0.00677(18) 0.0032(2)
Cl1 0.0339(8) 0.0404(9) 0.0250(8) -0.0078(7) 0.0030(6) -0.0014(7)
O1 0.029(2) 0.044(3) 0.042(3) -0.006(2) 0.0139(19) -0.0049(19)
N1 0.023(2) 0.031(3) 0.016(2) 0.002(2) -0.0004(19) 0.002(2)
N2 0.024(2) 0.029(3) 0.020(3) -0.001(2) 0.0070(19) 0.003(2)
N3 0.027(2) 0.026(3) 0.025(3) -0.002(2) 0.009(2) -0.005(2)
C5 0.024(3) 0.038(4) 0.020(3) 0.002(3) 0.000(2) -0.005(3)
C9 0.034(3) 0.025(3) 0.015(3) 0.005(2) 0.008(2) 0.002(2)
C3 0.026(3) 0.033(3) 0.029(3) 0.004(3) 0.001(3) -0.001(3)
C22 0.029(3) 0.053(4) 0.041(4) -0.006(3) 0.003(3) 0.000(3)
C4 0.020(3) 0.029(3) 0.022(3) 0.005(2) 0.005(2) -0.003(2)
C2 0.027(3) 0.030(3) 0.024(3) 0.001(3) -0.002(2) 0.004(3)
C6 0.030(3) 0.049(4) 0.032(4) 0.003(3) -0.003(3) 0.001(3)
C14 0.025(3) 0.033(3) 0.022(3) -0.004(3) 0.004(2) -0.003(3)
C10 0.046(4) 0.049(4) 0.023(3) 0.000(3) -0.004(3) 0.001(3)
C26 0.037(3) 0.030(3) 0.033(4) 0.000(3) 0.011(3) 0.013(3)
C16 0.042(3) 0.033(4) 0.028(3) -0.008(3) 0.015(3) -0.007(3)
C8 0.041(4) 0.041(4) 0.020(3) 0.006(3) 0.006(3) 0.007(3)
C1 0.015(3) 0.033(3) 0.021(3) -0.001(3) 0.003(2) -0.003(2)
C27 0.047(4) 0.023(3) 0.026(3) -0.003(3) 0.013(3) 0.010(3)
C7 0.030(3) 0.048(4) 0.039(4) 0.011(3) 0.019(3) 0.006(3)
C13 0.019(3) 0.036(4) 0.031(3) -0.001(3) 0.011(2) 0.009(2)
C17 0.055(4) 0.054(5) 0.041(4) -0.011(4) 0.010(3) -0.019(4)
C25 0.036(4) 0.050(4) 0.036(4) -0.004(3) -0.003(3) 0.015(3)
C30 0.060(4) 0.035(4) 0.036(4) -0.013(3) -0.002(3) 0.001(3)
C11 0.034(3) 0.056(4) 0.039(4) -0.009(3) -0.005(3) 0.000(3)
C15 0.039(3) 0.028(3) 0.027(3) -0.009(3) 0.018(3) -0.006(3)
C18 0.119(7) 0.054(5) 0.053(5) -0.005(4) 0.020(5) -0.053(5)
C12 0.036(4) 0.072(5) 0.058(5) 0.012(4) 0.024(3) 0.014(4)
C28 0.052(4) 0.028(4) 0.043(4) -0.001(3) 0.018(3) 0.002(3)
C20 0.073(5) 0.048(4) 0.031(4) 0.000(3) 0.011(3) -0.019(4)
C24 0.075(5) 0.050(5) 0.033(4) -0.001(4) -0.001(4) 0.039(4)
C21 0.090(6) 0.069(5) 0.028(4) -0.001(4) 0.004(4) -0.033(4)
C29 0.088(5) 0.031(4) 0.031(4) 0.013(3) 0.022(4) 0.020(4)
C23 0.194(10) 0.090(7) 0.019(4) -0.007(4) -0.013(5) 0.085(7)
C19 0.142(8) 0.052(5) 0.038(5) 0.001(4) 0.008(5) -0.045(5)
C32 0.106(8) 0.139(10) 0.085(8) -0.041(7) -0.016(6) 0.026(7)
C31 0.120(8) 0.106(8) 0.080(8) -0.020(6) 0.021(6) 0.005(6)

loop_
_atom_type_symbol
_atom_type_description
_atom_type_scat_dispersion_real
_atom_type_scat_dispersion_imag
_atom_type_scat_source
C C 0.0033 0.0016 'International Tables Vol C Tables 4.2.6.8 and 6.1.1.4'
H H 0.0000 0.0000 'International Tables Vol C Tables 4.2.6.8 and 6.1.1.4'
Cl Cl 0.1484 0.1585 'International Tables Vol C Tables 4.2.6.8 and 6.1.1.4'
N N 0.0061 0.0033 'International Tables Vol C Tables 4.2.6.8 and 6.1.1.4'
O O 0.0106 0.0060 'International Tables Vol C Tables 4.2.6.8 and 6.1.1.4'
Ru Ru -1.2594 0.8363 'International Tables Vol C Tables 4.2.6.8 and 6.1.1.4'

loop_
_geom_angle_atom_site_label_1
_geom_angle_atom_site_label_2
_geom_angle_atom_site_label_3
_geom_angle
_geom_angle_site_symmetry_1
_geom_angle_site_symmetry_3
_geom_angle_publ_flag
N3 Ru1 Cl1 87.64(12) . . ?
N3 Ru1 C26 149.79(19) . . ?
N3 Ru1 C27 113.20(19) . . ?
N3 Ru1 C25 160.8(2) . . ?
N3 Ru1 C28 90.8(2) . . ?
N3 Ru1 C24 124.1(2) . . ?
N3 Ru1 C29 96.8(2) . . ?
C26 Ru1 Cl1 122.53(16) . . ?
C26 Ru1 C27 37.1(2) . . ?
C26 Ru1 C25 36.9(2) . . ?
C26 Ru1 C24 66.0(2) . . ?
C26 Ru1 C29 77.4(2) . . ?
C1 Ru1 Cl1 84.22(15) . . ?
C1 Ru1 N3 84.94(19) . . ?
C1 Ru1 C26 95.6(2) . . ?
C1 Ru1 C27 102.6(2) . . ?
C1 Ru1 C25 114.0(2) . . ?
C1 Ru1 C28 131.4(2) . . ?
C1 Ru1 C24 148.5(3) . . ?
C1 Ru1 C29 169.0(2) . . ?
C27 Ru1 Cl1 158.37(15) . . ?
C27 Ru1 C24 78.5(2) . . ?
C25 Ru1 Cl1 91.35(17) . . ?
C25 Ru1 C27 67.1(2) . . ?
C25 Ru1 C24 36.8(2) . . ?
C25 Ru1 C29 65.2(3) . . ?
C28 Ru1 Cl1 144.04(18) . . ?
C28 Ru1 C26 66.2(2) . . ?
C28 Ru1 C27 36.7(2) . . ?
C28 Ru1 C25 78.9(2) . . ?
C28 Ru1 C24 66.3(2) . . ?
C28 Ru1 C29 37.9(2) . . ?
C24 Ru1 Cl1 85.08(18) . . ?
C29 Ru1 Cl1 106.66(19) . . ?
C29 Ru1 C27 66.7(2) . . ?
C29 Ru1 C24 35.2(2) . . ?
C3 N1 C4 118.6(5) . . ?
C1 N1 C3 112.0(5) . . ?
C1 N1 C4 129.1(4) . . ?
C2 N2 C13 121.6(4) . . ?
C1 N2 C2 110.9(4) . . ?
C1 N2 C13 126.7(4) . . ?
C14 N3 Ru1 128.5(4) . . ?
C14 N3 C15 112.8(5) . . ?
C15 N3 Ru1 118.4(3) . . ?
C4 C5 C11 121.8(5) . . ?
C6 C5 C4 116.9(5) . . ?
C6 C5 C11 121.3(5) . . ?
C4 C9 C10 122.5(5) . . ?
C8 C9 C4 117.8(5) . . ?
C8 C9 C10 119.6(5) . . ?
N1 C3 H3 127.2 . . ?
C2 C3 N1 105.5(5) . . ?
C2 C3 H3 127.2 . . ?
H22A C22 H22B 109.5 . . ?
H22A C22 H22C 109.5 . . ?
H22B C22 H22C 109.5 . . ?
C16 C22 H22A 109.5 . . ?
C16 C22 H22B 109.5 . . ?
C16 C22 H22C 109.5 . . ?
C5 C4 N1 117.2(5) . . ?
C9 C4 N1 120.7(4) . . ?
C9 C4 C5 121.9(5) . . ?
N2 C2 H2 125.8 . . ?
C3 C2 N2 108.5(5) . . ?
C3 C2 H2 125.8 . . ?
C5 C6 H6 118.6 . . ?
C7 C6 C5 122.9(5) . . ?
C7 C6 H6 118.6 . . ?
O1 C14 N3 125.7(5) . . ?
O1 C14 C13 116.1(5) . . ?
N3 C14 C13 118.2(5) . . ?
C9 C10 H10A 109.5 . . ?
C9 C10 H10B 109.5 . . ?
C9 C10 H10C 109.5 . . ?
H10A C10 H10B 109.5 . . ?
H10A C10 H10C 109.5 . . ?
H10B C10 H10C 109.5 . . ?
Ru1 C26 H26 127.9 . . ?
C27 C26 Ru1 73.8(3) . . ?
C27 C26 H26 118.8 . . ?
C25 C26 Ru1 71.8(4) . . ?
C25 C26 H26 118.8 . . ?
C25 C26 C27 122.4(6) . . ?
C17 C16 C22 121.6(5) . . ?
C17 C16 C15 117.5(6) . . ?
C15 C16 C22 120.8(5) . . ?
C9 C8 H8 118.9 . . ?
C7 C8 C9 122.3(5) . . ?
C7 C8 H8 118.9 . . ?
N1 C1 Ru1 134.6(4) . . ?
N2 C1 Ru1 122.3(4) . . ?
N2 C1 N1 103.0(4) . . ?
C26 C27 Ru1 69.0(3) . . ?
C26 C27 C30 120.9(6) . . ?
C30 C27 Ru1 134.7(4) . . ?
C28 C27 Ru1 68.1(3) . . ?
C28 C27 C26 115.8(5) . . ?
C28 C27 C30 123.3(6) . . ?
C6 C7 C8 118.1(5) . . ?
C6 C7 C12 120.9(6) . . ?
C8 C7 C12 121.0(6) . . ?
N2 C13 C14 116.6(5) . . ?
N2 C13 H13A 108.2 . . ?
N2 C13 H13B 108.2 . . ?
C14 C13 H13A 108.2 . . ?
C14 C13 H13B 108.2 . . ?
H13A C13 H13B 107.3 . . ?
C16 C17 H17 119.0 . . ?
C18 C17 C16 122.0(6) . . ?
C18 C17 H17 119.0 . . ?
Ru1 C25 H25 125.8 . . ?
C26 C25 Ru1 71.3(3) . . ?
C26 C25 H25 119.7 . . ?
C26 C25 C24 120.5(6) . . ?
C24 C25 Ru1 74.9(4) . . ?
C24 C25 H25 119.7 . . ?
C27 C30 H30 108.8 . . ?
C27 C30 C31 109.8(6) . . ?
C32 C30 C27 111.4(7) . . ?
C32 C30 H30 108.8 . . ?
C32 C30 C31 109.1(7) . . ?
C31 C30 H30 108.8 . . ?
C5 C11 H11A 109.5 . . ?
C5 C11 H11B 109.5 . . ?
C5 C11 H11C 109.5 . . ?
H11A C11 H11B 109.5 . . ?
H11A C11 H11C 109.5 . . ?
H11B C11 H11C 109.5 . . ?
C16 C15 N3 118.2(5) . . ?
C16 C15 C20 121.4(6) . . ?
C20 C15 N3 120.4(5) . . ?
C17 C18 H18 119.9 . . ?
C17 C18 C19 120.2(7) . . ?
C19 C18 H18 119.9 . . ?
C7 C12 H12A 109.5 . . ?
C7 C12 H12B 109.5 . . ?
C7 C12 H12C 109.5 . . ?
H12A C12 H12B 109.5 . . ?
H12A C12 H12C 109.5 . . ?
H12B C12 H12C 109.5 . . ?
Ru1 C28 H28 123.7 . . ?
C27 C28 Ru1 75.2(3) . . ?
C27 C28 H28 119.2 . . ?
C27 C28 C29 121.6(6) . . ?
C29 C28 Ru1 73.4(3) . . ?
C29 C28 H28 119.2 . . ?
C15 C20 C21 120.7(6) . . ?
C19 C20 C15 118.3(6) . . ?
C19 C20 C21 120.9(6) . . ?
C25 C24 Ru1 68.3(3) . . ?
C25 C24 C23 118.0(7) . . ?
C29 C24 Ru1 70.2(4) . . ?
C29 C24 C25 117.9(6) . . ?
C29 C24 C23 124.1(8) . . ?
C23 C24 Ru1 132.1(5) . . ?
C20 C21 H21A 109.5 . . ?
C20 C21 H21B 109.5 . . ?
C20 C21 H21C 109.5 . . ?
H21A C21 H21B 109.5 . . ?
H21A C21 H21C 109.5 . . ?
H21B C21 H21C 109.5 . . ?
Ru1 C29 H29 129.9 . . ?
C28 C29 Ru1 68.6(3) . . ?
C28 C29 H29 119.4 . . ?
C24 C29 Ru1 74.6(4) . . ?
C24 C29 C28 121.3(6) . . ?
C24 C29 H29 119.4 . . ?
C24 C23 H23A 109.5 . . ?
C24 C23 H23B 109.5 . . ?
C24 C23 H23C 109.5 . . ?
H23A C23 H23B 109.5 . . ?
H23A C23 H23C 109.5 . . ?
H23B C23 H23C 109.5 . . ?
C18 C19 C20 120.3(7) . . ?
C18 C19 H19 119.9 . . ?
C20 C19 H19 119.9 . . ?
C30 C32 H32A 109.5 . . ?
C30 C32 H32B 109.5 . . ?
C30 C32 H32C 109.5 . . ?
H32A C32 H32B 109.5 . . ?
H32A C32 H32C 109.5 . . ?
H32B C32 H32C 109.5 . . ?
C30 C31 H31A 109.5 . . ?
C30 C31 H31B 109.5 . . ?
C30 C31 H31C 109.5 . . ?
H31A C31 H31B 109.5 . . ?
H31A C31 H31C 109.5 . . ?
H31B C31 H31C 109.5 . . ?

loop_
_geom_bond_atom_site_label_1
_geom_bond_atom_site_label_2
_geom_bond_distance
_geom_bond_site_symmetry_2
_geom_bond_publ_flag
Ru1 Cl1 2.4299(14) . ?
Ru1 N3 2.153(4) . ?
Ru1 C26 2.210(6) . ?
Ru1 C1 2.087(5) . ?
Ru1 C27 2.273(6) . ?
Ru1 C25 2.215(6) . ?
Ru1 C28 2.182(6) . ?
Ru1 C24 2.302(6) . ?
Ru1 C29 2.246(6) . ?
O1 C14 1.256(6) . ?
N1 C3 1.391(7) . ?
N1 C4 1.440(7) . ?
N1 C1 1.367(6) . ?
N2 C2 1.377(7) . ?
N2 C1 1.366(6) . ?
N2 C13 1.460(7) . ?
N3 C14 1.330(7) . ?
N3 C15 1.443(7) . ?
C5 C4 1.406(7) . ?
C5 C6 1.401(8) . ?
C5 C11 1.492(8) . ?
C9 C4 1.395(7) . ?
C9 C10 1.525(7) . ?
C9 C8 1.394(7) . ?
C3 H3 0.9300 . ?
C3 C2 1.329(8) . ?
C22 H22A 0.9600 . ?
C22 H22B 0.9600 . ?
C22 H22C 0.9600 . ?
C22 C16 1.472(8) . ?
C2 H2 0.9300 . ?
C6 H6 0.9300 . ?
C6 C7 1.376(8) . ?
C14 C13 1.506(7) . ?
C10 H10A 0.9600 . ?
C10 H10B 0.9600 . ?
C10 H10C 0.9600 . ?
C26 H26 0.9300 . ?
C26 C27 1.429(8) . ?
C26 C25 1.401(8) . ?
C16 C17 1.387(8) . ?
C16 C15 1.401(7) . ?
C8 H8 0.9300 . ?
C8 C7 1.387(8) . ?
C27 C30 1.514(8) . ?
C27 C28 1.405(8) . ?
C7 C12 1.509(8) . ?
C13 H13A 0.9700 . ?
C13 H13B 0.9700 . ?
C17 H17 0.9300 . ?
C17 C18 1.368(10) . ?
C25 H25 0.9300 . ?
C25 C24 1.430(10) . ?
C30 H30 0.9800 . ?
C30 C32 1.472(11) . ?
C30 C31 1.526(11) . ?
C11 H11A 0.9600 . ?
C11 H11B 0.9600 . ?
C11 H11C 0.9600 . ?
C15 C20 1.406(8) . ?
C18 H18 0.9300 . ?
C18 C19 1.384(10) . ?
C12 H12A 0.9600 . ?
C12 H12B 0.9600 . ?
C12 H12C 0.9600 . ?
C28 H28 0.9300 . ?
C28 C29 1.440(9) . ?
C20 C21 1.510(8) . ?
C20 C19 1.395(9) . ?
C24 C29 1.376(10) . ?
C24 C23 1.536(9) . ?
C21 H21A 0.9600 . ?
C21 H21B 0.9600 . ?
C21 H21C 0.9600 . ?
C29 H29 0.9300 . ?
C23 H23A 0.9600 . ?
C23 H23B 0.9600 . ?
C23 H23C 0.9600 . ?
C19 H19 0.9300 . ?
C32 H32A 0.9600 . ?
C32 H32B 0.9600 . ?
C32 H32C 0.9600 . ?
C31 H31A 0.9600 . ?
C31 H31B 0.9600 . ?
C31 H31C 0.9600 . ?

loop_
_geom_torsion_atom_site_label_1
_geom_torsion_atom_site_label_2
_geom_torsion_atom_site_label_3
_geom_torsion_atom_site_label_4
_geom_torsion
_geom_torsion_site_symmetry_1
_geom_torsion_site_symmetry_2
_geom_torsion_site_symmetry_3
_geom_torsion_site_symmetry_4
_geom_torsion_publ_flag
Ru1 N3 C14 O1 -169.7(4) . . . . ?
Ru1 N3 C14 C13 10.2(7) . . . . ?
Ru1 N3 C15 C16 -98.5(5) . . . . ?
Ru1 N3 C15 C20 80.6(6) . . . . ?
Ru1 C26 C27 C30 130.4(5) . . . . ?
Ru1 C26 C27 C28 -51.1(4) . . . . ?
Ru1 C26 C25 C24 58.8(5) . . . . ?
Ru1 C27 C30 C32 -98.8(7) . . . . ?
Ru1 C27 C30 C31 140.2(6) . . . . ?
Ru1 C27 C28 C29 -59.4(5) . . . . ?
Ru1 C25 C24 C29 51.4(5) . . . . ?
Ru1 C25 C24 C23 -127.3(6) . . . . ?
Ru1 C28 C29 C24 -55.2(6) . . . . ?
Ru1 C24 C29 C28 52.5(5) . . . . ?
O1 C14 C13 N2 -144.5(5) . . . . ?
N1 C3 C2 N2 0.2(6) . . . . ?
N3 C14 C13 N2 35.6(7) . . . . ?
N3 C15 C20 C21 8.8(10) . . . . ?
N3 C15 C20 C19 -173.9(7) . . . . ?
C5 C6 C7 C8 0.6(9) . . . . ?
C5 C6 C7 C12 179.2(6) . . . . ?
C9 C8 C7 C6 0.0(9) . . . . ?
C9 C8 C7 C12 -178.7(6) . . . . ?
C3 N1 C4 C5 96.3(6) . . . . ?
C3 N1 C4 C9 -78.9(6) . . . . ?
C3 N1 C1 Ru1 -176.5(4) . . . . ?
C3 N1 C1 N2 0.2(5) . . . . ?
C22 C16 C17 C18 -179.1(7) . . . . ?
C22 C16 C15 N3 -6.3(8) . . . . ?
C22 C16 C15 C20 174.7(6) . . . . ?
C4 N1 C3 C2 -174.2(4) . . . . ?
C4 N1 C1 Ru1 -3.4(8) . . . . ?
C4 N1 C1 N2 173.4(5) . . . . ?
C4 C5 C6 C7 1.1(9) . . . . ?
C4 C9 C8 C7 -2.2(8) . . . . ?
C2 N2 C1 Ru1 177.1(3) . . . . ?
C2 N2 C1 N1 -0.1(5) . . . . ?
C2 N2 C13 C14 144.0(5) . . . . ?
C6 C5 C4 N1 -178.5(5) . . . . ?
C6 C5 C4 C9 -3.4(8) . . . . ?
C14 N3 C15 C16 87.0(6) . . . . ?
C14 N3 C15 C20 -94.0(7) . . . . ?
C10 C9 C4 N1 0.4(8) . . . . ?
C10 C9 C4 C5 -174.5(5) . . . . ?
C10 C9 C8 C7 176.3(5) . . . . ?
C26 C27 C30 C32 170.9(6) . . . . ?
C26 C27 C30 C31 49.9(8) . . . . ?
C26 C27 C28 Ru1 51.6(4) . . . . ?
C26 C27 C28 C29 -7.8(8) . . . . ?
C26 C25 C24 Ru1 -57.0(5) . . . . ?
C26 C25 C24 C29 -5.6(9) . . . . ?
C26 C25 C24 C23 175.7(6) . . . . ?
C16 C17 C18 C19 3.6(13) . . . . ?
C16 C15 C20 C21 -172.3(6) . . . . ?
C16 C15 C20 C19 5.1(10) . . . . ?
C8 C9 C4 N1 178.9(5) . . . . ?
C8 C9 C4 C5 4.0(8) . . . . ?
C1 N1 C3 C2 -0.3(6) . . . . ?
C1 N1 C4 C5 -76.5(7) . . . . ?
C1 N1 C4 C9 108.3(6) . . . . ?
C1 N2 C2 C3 -0.1(6) . . . . ?
C1 N2 C13 C14 -46.9(7) . . . . ?
C27 C26 C25 Ru1 -56.2(5) . . . . ?
C27 C26 C25 C24 2.6(9) . . . . ?
C27 C28 C29 Ru1 60.2(5) . . . . ?
C27 C28 C29 C24 5.0(9) . . . . ?
C13 N2 C2 C3 170.6(5) . . . . ?
C13 N2 C1 Ru1 7.1(7) . . . . ?
C13 N2 C1 N1 -170.2(4) . . . . ?
C17 C16 C15 N3 176.0(5) . . . . ?
C17 C16 C15 C20 -3.0(9) . . . . ?
C17 C18 C19 C20 -1.3(14) . . . . ?
C25 C26 C27 Ru1 55.2(5) . . . . ?
C25 C26 C27 C30 -174.4(6) . . . . ?
C25 C26 C27 C28 4.1(8) . . . . ?
C25 C24 C29 Ru1 -50.5(5) . . . . ?
C25 C24 C29 C28 1.9(9) . . . . ?
C30 C27 C28 Ru1 -130.0(6) . . . . ?
C30 C27 C28 C29 170.6(6) . . . . ?
C11 C5 C4 N1 0.3(8) . . . . ?
C11 C5 C4 C9 175.4(5) . . . . ?
C11 C5 C6 C7 -177.7(6) . . . . ?
C15 N3 C14 O1 4.1(8) . . . . ?
C15 N3 C14 C13 -176.0(5) . . . . ?
C15 C16 C17 C18 -1.4(11) . . . . ?
C15 C20 C19 C18 -2.9(13) . . . . ?
C28 C27 C30 C32 -7.4(9) . . . . ?
C28 C27 C30 C31 -128.4(7) . . . . ?
C21 C20 C19 C18 174.5(8) . . . . ?
C23 C24 C29 Ru1 128.1(6) . . . . ?
C23 C24 C29 C28 -179.4(6) . . . . ?
